data_7046340
loop_
_publ_author_name
'Navarro-S\'anchez, Jos\'e'
'Mullor-Ru\'iz, Ismael'
'Popescu, Catalin'
'Santamar\'ia-P\'erez, David'
'Segura, Alfredo'
'Errandonea, Daniel'
'Gonz\'alez-Platas, Javier'
'Mart\'i-Gastaldo, Carlos'

_publ_section_title
;
 Peptide metal-organic frameworks under pressure: flexible linkers for
 cooperative compression.
;
_journal_issue 31
_journal_name_full 'Dalton transactions (Cambridge, England : 2003)'
_journal_page_first 10654
_journal_page_last 10659
_journal_paper_doi 10.1039/c8dt01765d
_journal_volume 47
_journal_year 2018
_chemical_formula_moiety 'C22 H26 N4 O8 Zn'
_chemical_formula_sum 'C22 H26 N4 O8 Zn'
_chemical_formula_weight 539.84
_space_group_crystal_system monoclinic
_space_group_IT_number 5
_space_group_name_Hall 'I 2y'
_space_group_name_H-M_alt 'I 1 2 1'
_symmetry_space_group_name_Hall 'I 2y'
_symmetry_space_group_name_H-M 'I 1 2 1'
_atom_sites_solution_hydrogens geom
_atom_sites_solution_primary dual
_audit_creation_date 2017-08-02
_audit_creation_method
;
Olex2 1.2
(compiled 2017.07.20 svn.r3457 for OlexSys, GUI svn.r5370)
;
_audit_update_record
;
2017-11-29 deposited with the CCDC.
2018-05-11 downloaded from the CCDC.
;
_cell_angle_alpha 90
_cell_angle_beta 97.740(3)
_cell_angle_gamma 90
_cell_formula_units_Z 2
_cell_length_a 7.4908(2)
_cell_length_b 5.4877(2)
_cell_length_c 26.5634(10)
_cell_measurement_reflns_used 2930
_cell_measurement_temperature 298(1)
_cell_measurement_theta_max 75.6050
_cell_measurement_theta_min 6.4140
_cell_volume 1082.00(6)
_computing_cell_refinement 'CrysAlisPro 1.171.38.46 (Rigaku OD, 2015)'
_computing_data_collection 'CrysAlisPro 1.171.38.46 (Rigaku OD, 2015)'
_computing_data_reduction 'CrysAlisPro 1.171.38.46 (Rigaku OD, 2015)'
_computing_molecular_graphics 'Olex2 (Dolomanov et al., 2009)'
_computing_publication_material 'Olex2 (Dolomanov et al., 2009)'
_computing_structure_refinement 'ShelXL (Sheldrick, 2015)'
_computing_structure_solution 'ShelXT (Sheldrick, 2015)'
_diffrn_ambient_pressure 0.000(1)
_diffrn_ambient_temperature 298(1)
_diffrn_detector 'CCD plate'
_diffrn_detector_area_resol_mean 10.5953
_diffrn_detector_type Atlas
_diffrn_measured_fraction_theta_full 1.000
_diffrn_measured_fraction_theta_max 1.000
_diffrn_measurement_details
;
List of Runs (angles in degrees, time in seconds):

  # Type    Start    End  Width  t~exp~   \w     \q     \k     \f   Frames
#--------------------------------------------------------------------------
  1  \w    -98.00 -64.00   1.00    5.00    --  -41.61 -77.00-150.00   34
  2  \w    -97.00 -72.00   1.00    5.00    --  -41.61-133.00 126.00   25
  3  \w     53.00  99.00   1.00    5.00    --   41.61  38.00 -60.00   46
  4  \w      8.00  43.00   1.00    5.00    --   41.61 -99.00 -60.00   35
  5  \w     19.00  50.00   1.00    5.00    --   41.61  38.00 -60.00   31
  6  \w    -29.00  61.00   1.00    5.00    --   41.61 -61.00   1.00   90
  7  \w     18.00 112.00   1.00    5.00    --   41.61  61.00 139.00   94
  8  \w     99.00 167.00   1.00   30.00    --  112.00  30.00 -60.00   68
  9  \w     41.00  81.00   1.00   30.00    --  112.00 -30.00-180.00   40
 10  \w     40.00 116.00   1.00   30.00    --  112.00 -61.00   1.00   76
 11  \w    124.00 155.00   1.00   30.00    --  112.00 -15.00-120.00   31
 12  \w     84.00 115.00   1.00   30.00    --  112.00  61.00-120.00   31
 13  \w    128.00 175.00   1.00   30.00    --  112.00  61.00-120.00   47
 14  \w     39.00  89.00   1.00   30.00    --  112.00 -30.00 -30.00   50
 15  \w    108.00 177.00   1.00   30.00    --  112.00  45.00  60.00   69
 16  \w     86.00 118.00   1.00   30.00    --  112.00  45.00 -90.00   32
 17  \w     93.00 165.00   1.00   30.00    --  112.00  30.00  30.00   72
 18  \w     85.00 119.00   1.00   30.00    --  112.00  61.00-150.00   34
 19  \w     80.00 160.00   1.00   30.00    --  112.00  77.00-150.00   80
 20  \w    151.00 176.00   1.00   30.00    --  112.00  45.00 -90.00   25
 21  \w    113.00 140.00   1.00   30.00    --  112.00  45.00  90.00   27
 22  \w     35.00 112.00   1.00   30.00    --  112.00 -15.00-120.00   77
 23  \w     36.00  77.00   1.00   30.00    --  112.00-111.00-180.00   41
 24  \w     50.00  76.00   1.00   30.00    --  112.00 -30.00 150.00   26
 25  \w     79.00 105.00   1.00   30.00    --  112.00  15.00-120.00   26
 26  \w    142.00 178.00   1.00   30.00    --  112.00 111.00-120.00   36
 27  \w     79.00 106.00   1.00   30.00    --  112.00  77.00-120.00   27
 28  \w    117.00 172.00   1.00   30.00    --  112.00 111.00 -30.00   55
;
_diffrn_measurement_device 'four-circle diffractometer'
_diffrn_measurement_device_type 'SuperNova, Dual, Cu at zero, Atlas'
_diffrn_measurement_method '\w scans'
_diffrn_orient_matrix_type 'CrysAlisPro convention (1999,Acta A55,543-557)'
_diffrn_orient_matrix_UB_11 -0.0190212000
_diffrn_orient_matrix_UB_12 0.0682863000
_diffrn_orient_matrix_UB_13 0.0552725000
_diffrn_orient_matrix_UB_21 -0.1450109000
_diffrn_orient_matrix_UB_22 0.1895711000
_diffrn_orient_matrix_UB_23 -0.0191924000
_diffrn_orient_matrix_UB_31 -0.1472586000
_diffrn_orient_matrix_UB_32 -0.1955589000
_diffrn_orient_matrix_UB_33 0.0006922000
_diffrn_radiation_monochromator mirror
_diffrn_radiation_probe x-ray
_diffrn_radiation_type CuK\a
_diffrn_radiation_wavelength 1.54184
_diffrn_reflns_av_R_equivalents 0.0188
_diffrn_reflns_av_unetI/netI 0.0275
_diffrn_reflns_Laue_measured_fraction_full 1.000
_diffrn_reflns_Laue_measured_fraction_max 1.000
_diffrn_reflns_limit_h_max 8
_diffrn_reflns_limit_h_min -9
_diffrn_reflns_limit_k_max 6
_diffrn_reflns_limit_k_min -6
_diffrn_reflns_limit_l_max 33
_diffrn_reflns_limit_l_min -32
_diffrn_reflns_number 4430
_diffrn_reflns_point_group_measured_fraction_full 0.999
_diffrn_reflns_point_group_measured_fraction_max 0.997
_diffrn_reflns_theta_full 67.684
_diffrn_reflns_theta_max 74.408
_diffrn_reflns_theta_min 3.358
_diffrn_source 'micro-focus sealed X-ray tube'
_diffrn_source_type 'SuperNova (Cu) X-ray Source'
_exptl_absorpt_coefficient_mu 2.109
_exptl_absorpt_correction_T_max 1.000
_exptl_absorpt_correction_T_min 0.849
_exptl_absorpt_correction_type gaussian
_exptl_absorpt_process_details
;
CrysAlisPro 1.171.38.46 (Rigaku Oxford Diffraction, 2015)
Numerical absorption correction based on gaussian integration over
            a multifaceted crystal model
Empirical absorption correction using spherical harmonics,
 implemented in SCALE3 ABSPACK scaling algorithm.
;
_exptl_crystal_colour colourless
_exptl_crystal_colour_primary colourless
_exptl_crystal_density_diffrn 1.657
_exptl_crystal_description plate
_exptl_crystal_F_000 560
_exptl_crystal_size_max 0.082
_exptl_crystal_size_mid 0.071
_exptl_crystal_size_min 0.021
_refine_diff_density_max 0.268
_refine_diff_density_min -0.210
_refine_diff_density_rms 0.049
_refine_ls_abs_structure_details
;
 Flack x determined using 954 quotients [(I+)-(I-)]/[(I+)+(I-)]
 (Parsons, Flack and Wagner, Acta Cryst. B69 (2013) 249-259).
;
_refine_ls_abs_structure_Flack 0.014(13)
_refine_ls_extinction_method none
_refine_ls_goodness_of_fit_ref 1.048
_refine_ls_hydrogen_treatment constr
_refine_ls_matrix_type full
_refine_ls_number_parameters 160
_refine_ls_number_reflns 2206
_refine_ls_number_restraints 1
_refine_ls_restrained_S_all 1.047
_refine_ls_R_factor_all 0.0252
_refine_ls_R_factor_gt 0.0247
_refine_ls_shift/su_max 0.000
_refine_ls_shift/su_mean 0.000
_refine_ls_structure_factor_coef Fsqd
_refine_ls_weighting_details 'w=1/[\s^2^(Fo^2^)+(0.0437P)^2^+0.2281P] where P=(Fo^2^+2Fc^2^)/3'
_refine_ls_weighting_scheme calc
_refine_ls_wR_factor_gt 0.0649
_refine_ls_wR_factor_ref 0.0652
_reflns_Friedel_coverage 0.796
_reflns_Friedel_fraction_full 0.998
_reflns_Friedel_fraction_max 0.993
_reflns_number_gt 2173
_reflns_number_total 2206
_reflns_threshold_expression 'I > 2\s(I)'
_cod_data_source_file c8dt01765d2.cif
_cod_data_source_block GlyTyr_RT
_cod_depositor_comments 'Adding full bibliography for 7046340--7046346.cif.'
_cod_database_code 7046340
_shelx_shelxl_version_number 2014/7
_shelx_space_group_comment
;
The symmetry employed for this shelxl refinement is uniquely defined
by the following loop, which should always be used as a source of
symmetry information in preference to the above space-group names.
They are only intended as comments.
;
_reflns_odcompleteness_completeness 99.92
_reflns_odcompleteness_iscentric 1
_reflns_odcompleteness_theta 74.33
_olex2_refinement_description
;
1. Fixed Uiso
 At 1.2 times of:
  All C(H) groups, All C(H,H) groups, All N(H) groups, All N(H,H) groups
 At 1.5 times of:
  All O(H) groups
2.a Ternary CH refined with riding coordinates:
 C1(H1A)
2.b Secondary CH2 refined with riding coordinates:
 N2(H2A,H2B), C11(H11A,H11B), C3(H3A,H3B)
2.c Aromatic/amide H refined with riding coordinates:
 N1(H1), C9(H9), C8(H8), C6(H6), C5(H5)
2.d Idealised tetrahedral OH refined as rotating group:
 O4(H4)
;
_olex2_submission_special_instructions 'No special instructions were received'
_oxdiff_exptl_absorpt_empirical_details
;
Empirical correction (ABSPACK) includes:
- Absorption correction using spherical harmonics
- Frame scaling
;
_oxdiff_exptl_absorpt_empirical_full_max 1.182
_oxdiff_exptl_absorpt_empirical_full_min 0.929

loop_
_space_group_symop_operation_xyz
'x, y, z'
'-x, y, -z'
'x+1/2, y+1/2, z+1/2'
'-x+1/2, y+1/2, -z+1/2'

loop_
_atom_site_label
_atom_site_type_symbol
_atom_site_fract_x
_atom_site_fract_y
_atom_site_fract_z
_atom_site_U_iso_or_equiv
_atom_site_adp_type
_atom_site_occupancy
_atom_site_site_symmetry_order
_atom_site_calc_flag
_atom_site_refinement_flags_posn
_atom_site_refinement_flags_adp
_atom_site_refinement_flags_occupancy
Zn1 Zn 0.0000 0.16737(4) 0.5000 0.02492(14) Uani 1 2 d S T P
O1 O 0.1748(3) 0.4157(4) 0.53488(8) 0.0363(4) Uani 1 1 d . . .
O2 O 0.2876(4) 0.0722(4) 0.56715(12) 0.0421(6) Uani 1 1 d . . .
O3 O 0.7870(3) 0.5072(5) 0.59421(11) 0.0498(7) Uani 1 1 d . . .
O4 O 0.6645(4) 0.6151(4) 0.84777(9) 0.0459(6) Uani 1 1 d . . .
H4 H 0.6775 0.7583 0.8563 0.069 Uiso 1 1 calc GR . .
N2 N 0.9094(3) 0.9292(5) 0.55140(9) 0.0306(5) Uani 1 1 d . . .
H2A H 0.9679 0.7890 0.5495 0.037 Uiso 1 1 calc R . .
H2B H 0.9425 0.9891 0.5824 0.037 Uiso 1 1 calc R . .
N1 N 0.4973(3) 0.6437(6) 0.58434(8) 0.0277(4) Uani 1 1 d . . .
H1 H 0.4303 0.7670 0.5748 0.033 Uiso 1 1 calc R . .
C2 C 0.2860(4) 0.2972(6) 0.56559(12) 0.0263(6) Uani 1 1 d . . .
C10 C 0.6712(3) 0.6566(7) 0.57847(8) 0.0281(4) Uani 1 1 d . . .
C4 C 0.4073(4) 0.5500(5) 0.69939(11) 0.0288(5) Uani 1 1 d . . .
C11 C 0.7179(4) 0.8738(5) 0.54688(11) 0.0299(5) Uani 1 1 d . . .
H11A H 0.6739 0.8418 0.5115 0.036 Uiso 1 1 calc R . .
H11B H 0.6549 1.0161 0.5571 0.036 Uiso 1 1 calc R . .
C1 C 0.4128(3) 0.4360(5) 0.60571(9) 0.0250(5) Uani 1 1 d . . .
H1A H 0.5072 0.3245 0.6209 0.030 Uiso 1 1 calc R . .
C7 C 0.5834(4) 0.6027(5) 0.79844(11) 0.0320(6) Uani 1 1 d . . .
C9 C 0.4000(4) 0.3685(5) 0.73550(11) 0.0318(5) Uani 1 1 d . . .
H9 H 0.3348 0.2273 0.7265 0.038 Uiso 1 1 calc R . .
C3 C 0.3010(4) 0.5194(6) 0.64735(11) 0.0329(6) Uani 1 1 d . . .
H3A H 0.2440 0.6735 0.6371 0.039 Uiso 1 1 calc R . .
H3B H 0.2061 0.4012 0.6496 0.039 Uiso 1 1 calc R . .
C8 C 0.4870(4) 0.3927(5) 0.78448(11) 0.0342(6) Uani 1 1 d . . .
H8 H 0.4808 0.2684 0.8080 0.041 Uiso 1 1 calc R . .
C6 C 0.5971(4) 0.7832(6) 0.76286(12) 0.0349(6) Uani 1 1 d . . .
H6 H 0.6647 0.9225 0.7719 0.042 Uiso 1 1 calc R . .
C5 C 0.5096(4) 0.7560(6) 0.71349(12) 0.0345(6) Uani 1 1 d . . .
H5 H 0.5199 0.8775 0.6896 0.041 Uiso 1 1 calc R . .

loop_
_atom_site_aniso_label
_atom_site_aniso_U_11
_atom_site_aniso_U_22
_atom_site_aniso_U_33
_atom_site_aniso_U_23
_atom_site_aniso_U_13
_atom_site_aniso_U_12
Zn1 0.0237(2) 0.0252(2) 0.0258(2) 0.000 0.00332(14) 0.000
O1 0.0329(10) 0.0353(10) 0.0372(10) 0.0041(9) -0.0081(8) -0.0083(9)
O2 0.0358(12) 0.0303(11) 0.0576(17) -0.0084(10) -0.0034(11) 0.0000(9)
O3 0.0283(10) 0.0521(14) 0.0705(17) 0.0319(13) 0.0120(11) 0.0084(9)
O4 0.0636(14) 0.0426(15) 0.0281(10) -0.0065(8) -0.0060(9) -0.0028(10)
N2 0.0252(10) 0.0384(11) 0.0282(10) 0.0075(9) 0.0035(8) -0.0054(9)
N1 0.0222(8) 0.0285(11) 0.0323(9) 0.0043(10) 0.0032(7) 0.0003(10)
C2 0.0207(13) 0.0322(15) 0.0264(14) -0.0009(11) 0.0044(11) -0.0001(11)
C10 0.0248(10) 0.0321(11) 0.0273(10) 0.0009(14) 0.0026(8) -0.0016(14)
C4 0.0278(13) 0.0331(13) 0.0266(12) -0.0010(10) 0.0077(10) -0.0021(10)
C11 0.0241(12) 0.0362(14) 0.0290(12) 0.0078(10) 0.0022(9) -0.0048(10)
C1 0.0221(10) 0.0282(12) 0.0247(11) 0.0016(9) 0.0030(9) -0.0025(9)
C7 0.0320(12) 0.0368(17) 0.0273(13) -0.0059(10) 0.0043(10) 0.0019(9)
C9 0.0347(13) 0.0297(13) 0.0319(13) -0.0033(10) 0.0077(11) -0.0067(10)
C3 0.0241(11) 0.0466(16) 0.0286(13) -0.0015(11) 0.0065(10) -0.0017(11)
C8 0.0433(15) 0.0308(14) 0.0295(13) 0.0024(11) 0.0091(11) -0.0017(11)
C6 0.0360(14) 0.0306(13) 0.0379(17) -0.0064(12) 0.0047(12) -0.0057(11)
C5 0.0390(15) 0.0306(12) 0.0348(14) 0.0034(11) 0.0084(12) -0.0040(10)

loop_
_atom_type_symbol
_atom_type_description
_atom_type_scat_dispersion_real
_atom_type_scat_dispersion_imag
_atom_type_scat_source
C C 0.0181 0.0091 'International Tables Vol C Tables 4.2.6.8 and 6.1.1.4'
H H 0.0000 0.0000 'International Tables Vol C Tables 4.2.6.8 and 6.1.1.4'
N N 0.0311 0.0180 'International Tables Vol C Tables 4.2.6.8 and 6.1.1.4'
O O 0.0492 0.0322 'International Tables Vol C Tables 4.2.6.8 and 6.1.1.4'
Zn Zn -1.5491 0.6778 'International Tables Vol C Tables 4.2.6.8 and 6.1.1.4'

loop_
_exptl_crystal_face_index_h
_exptl_crystal_face_index_k
_exptl_crystal_face_index_l
_exptl_crystal_face_perp_dist
-4 -1 2 0.0317
-4 2 0 0.0312
3 3 -2 0.0396
4 -2 0 0.0380
-3 -2 0 0.0348
0 0 17 0.0131
3 2 3 0.0358
0 0 -17 0.0082
1 0 5 0.0264
-1 3 -1 0.0360

loop_
_geom_angle_atom_site_label_1
_geom_angle_atom_site_label_2
_geom_angle_atom_site_label_3
_geom_angle
_geom_angle_site_symmetry_1
_geom_angle_site_symmetry_3
O1 Zn1 O1 95.46(12) . 2_556
O1 Zn1 N2 118.52(10) . 2_646
O1 Zn1 N2 118.52(10) 2_556 1_445
O1 Zn1 N2 111.85(9) 2_556 2_646
O1 Zn1 N2 111.85(9) . 1_445
N2 Zn1 N2 101.66(15) 2_646 1_445
C2 O1 Zn1 106.2(2) . .
C7 O4 H4 109.5 . .
Zn1 N2 H2A 107.6 1_665 .
Zn1 N2 H2B 107.6 1_665 .
H2A N2 H2B 107.0 . .
C11 N2 Zn1 118.98(17) . 1_665
C11 N2 H2A 107.6 . .
C11 N2 H2B 107.6 . .
C10 N1 H1 117.6 . .
C10 N1 C1 124.7(3) . .
C1 N1 H1 117.6 . .
O1 C2 C1 119.1(3) . .
O2 C2 O1 122.6(3) . .
O2 C2 C1 118.1(3) . .
O3 C10 N1 125.6(3) . .
O3 C10 C11 120.4(2) . .
N1 C10 C11 113.9(3) . .
C9 C4 C3 119.2(3) . .
C5 C4 C9 118.0(3) . .
C5 C4 C3 122.8(3) . .
N2 C11 C10 114.5(2) . .
N2 C11 H11A 108.6 . .
N2 C11 H11B 108.6 . .
C10 C11 H11A 108.6 . .
C10 C11 H11B 108.6 . .
H11A C11 H11B 107.6 . .
N1 C1 C2 112.3(2) . .
N1 C1 H1A 108.8 . .
N1 C1 C3 110.7(2) . .
C2 C1 H1A 108.8 . .
C2 C1 C3 107.5(2) . .
C3 C1 H1A 108.8 . .
O4 C7 C8 116.5(3) . .
O4 C7 C6 123.6(3) . .
C6 C7 C8 119.9(3) . .
C4 C9 H9 119.2 . .
C8 C9 C4 121.6(3) . .
C8 C9 H9 119.2 . .
C4 C3 C1 114.8(2) . .
C4 C3 H3A 108.6 . .
C4 C3 H3B 108.6 . .
C1 C3 H3A 108.6 . .
C1 C3 H3B 108.6 . .
H3A C3 H3B 107.5 . .
C7 C8 H8 120.1 . .
C9 C8 C7 119.7(3) . .
C9 C8 H8 120.1 . .
C7 C6 H6 120.1 . .
C7 C6 C5 119.9(3) . .
C5 C6 H6 120.1 . .
C4 C5 C6 120.9(3) . .
C4 C5 H5 119.5 . .
C6 C5 H5 119.5 . .

loop_
_geom_bond_atom_site_label_1
_geom_bond_atom_site_label_2
_geom_bond_distance
_geom_bond_site_symmetry_2
Zn1 O1 2.026(2) .
Zn1 O1 2.026(2) 2_556
Zn1 N2 2.069(2) 2_646
Zn1 N2 2.069(2) 1_445
O1 C2 1.264(4) .
O2 C2 1.236(4) .
O3 C10 1.225(4) .
O4 H4 0.8200 .
O4 C7 1.370(4) .
N2 Zn1 2.069(2) 1_665
N2 H2A 0.8900 .
N2 H2B 0.8900 .
N2 C11 1.456(3) .
N1 H1 0.8600 .
N1 C10 1.335(3) .
N1 C1 1.455(4) .
C2 C1 1.532(4) .
C10 C11 1.525(4) .
C4 C9 1.389(4) .
C4 C3 1.509(4) .
C4 C5 1.389(4) .
C11 H11A 0.9700 .
C11 H11B 0.9700 .
C1 H1A 0.9800 .
C1 C3 1.544(4) .
C7 C8 1.384(4) .
C7 C6 1.382(4) .
C9 H9 0.9300 .
C9 C8 1.381(4) .
C3 H3A 0.9700 .
C3 H3B 0.9700 .
C8 H8 0.9300 .
C6 H6 0.9300 .
C6 C5 1.393(4) .
C5 H5 0.9300 .

loop_
_exptl_oxdiff_crystal_face_indexfrac_h
_exptl_oxdiff_crystal_face_indexfrac_k
_exptl_oxdiff_crystal_face_indexfrac_l
_exptl_oxdiff_crystal_face_x
_exptl_oxdiff_crystal_face_y
_exptl_oxdiff_crystal_face_z
-4.4912 -1.3607 1.6848 0.0856 0.3610 0.9286
-3.5221 2.4304 -0.0078 0.2325 0.9716 0.0434
3.0777 2.7556 -1.8473 0.0275 0.1115 -0.9934
3.7688 -2.2238 -0.1349 -0.2310 -0.9655 -0.1202
-3.4231 -2.4926 -0.4174 -0.1282 0.0319 0.9912
-0.2616 0.3059 17.1264 0.9725 -0.2328 -0.0094
3.2889 2.4630 2.7579 0.2581 -0.0629 -0.9641
0.2616 -0.3059 -17.1264 -0.9725 0.2328 0.0094
0.9957 -0.0009 4.9984 0.2573 -0.2405 -0.1430
-0.9967 2.9971 -1.0130 0.1676 0.7321 -0.4400
